data_2240503
loop_
_publ_author_name
'Hockley, Rose'
'Irshad, Hira'
'Sheriff, Tippu S.'
'Motevalli, Majid'
'Marinakis, Sarantos'

_publ_section_title
;
 Crystal structure of
 bromidonitrosylbis(triphenylphosphane-\k<i>P</i>)nickel(II)
;
_journal_coeditor_code XU5839
_journal_issue 4
_journal_name_full 'Acta Crystallographica Section E'
_journal_page_first m87
_journal_page_last m88
_journal_paper_doi 10.1107/S2056989015004703
_journal_volume 71
_journal_year 2015
_chemical_formula_iupac '[Ni Br (N O) (C18 H15 P)2]'
_chemical_formula_moiety 'C36 H30 Br N Ni O P2'
_chemical_formula_sum 'C36 H30 Br N Ni O P2'
_chemical_formula_weight 693.17
_chemical_name_systematic
;
Bromidonitrosylbis(triphenylphosphane-\k<i>P</i>)nickel(II)
;
_space_group_IT_number 2
_symmetry_cell_setting triclinic
_symmetry_space_group_name_Hall '-P 1'
_symmetry_space_group_name_H-M 'P -1'
_atom_sites_solution_hydrogens geom
_audit_creation_method SHELXL97
_cell_angle_alpha 79.708(4)
_cell_angle_beta 85.771(4)
_cell_angle_gamma 89.944(4)
_cell_formula_units_Z 4
_cell_length_a 9.5585(6)
_cell_length_b 14.7675(7)
_cell_length_c 22.6079(12)
_cell_measurement_reflns_used 10711
_cell_measurement_temperature 100(2)
_cell_measurement_theta_max 27.4400
_cell_measurement_theta_min 2.1610
_cell_volume 3131.1(3)
_computing_cell_refinement
;
CrysAlis PRO (Agilent, 2014)
;
_computing_data_collection
;
CrysAlis PRO (Agilent, 2014)
;
_computing_data_reduction
;
CrysAlis PRO (Agilent, 2014)
;
_computing_molecular_graphics
;
ORTEP-3 for Windows (Farrugia, 2012)
;
_computing_publication_material
;
PLATON (Spek, 2009)
;
_computing_structure_refinement
;
SHELXL2014 (Sheldrick, 2015)
;
_computing_structure_solution
;
SHELXS2014 (Sheldrick, 2008)
;
_diffrn_ambient_temperature 100(2)
_diffrn_measured_fraction_theta_full 1.000
_diffrn_measured_fraction_theta_max 0.992
_diffrn_measurement_device 'abstract diffractometer'
_diffrn_measurement_device_type 'Rigaku HG Saturn724+ (2x2 bin mode)'
_diffrn_measurement_method '\w scans'
_diffrn_radiation_monochromator graphite
_diffrn_radiation_type 'Mo K\a'
_diffrn_radiation_wavelength 0.71073
_diffrn_reflns_av_R_equivalents 0.1307
_diffrn_reflns_av_sigmaI/netI 0.0486
_diffrn_reflns_limit_h_max 11
_diffrn_reflns_limit_h_min -12
_diffrn_reflns_limit_k_max 17
_diffrn_reflns_limit_k_min -19
_diffrn_reflns_limit_l_max 29
_diffrn_reflns_limit_l_min -29
_diffrn_reflns_number 29886
_diffrn_reflns_theta_full 26.000
_diffrn_reflns_theta_max 27.5443
_diffrn_reflns_theta_min 2.1006
_exptl_absorpt_coefficient_mu 2.028
_exptl_absorpt_correction_T_max 0.92
_exptl_absorpt_correction_T_min 0.82
_exptl_absorpt_correction_type multi-scan
_exptl_absorpt_process_details
;
(CrysAlis PRO; Agilent, 2014)
;
_exptl_crystal_colour black
_exptl_crystal_density_diffrn 1.470
_exptl_crystal_description plate
_exptl_crystal_F_000 1416
_exptl_crystal_size_max 0.2
_exptl_crystal_size_mid 0.1
_exptl_crystal_size_min 0.04
_refine_diff_density_max 0.765
_refine_diff_density_min -0.610
_refine_ls_extinction_method none
_refine_ls_goodness_of_fit_ref 1.043
_refine_ls_hydrogen_treatment constr
_refine_ls_matrix_type full
_refine_ls_number_parameters 758
_refine_ls_number_reflns 17491
_refine_ls_number_restraints 0
_refine_ls_restrained_S_all 1.043
_refine_ls_R_factor_all 0.0666
_refine_ls_R_factor_gt 0.0500
_refine_ls_shift/su_max 0.001
_refine_ls_shift/su_mean 0.000
_refine_ls_structure_factor_coef Fsqd
_refine_ls_weighting_details 'w=1/[\s^2^(Fo^2^)+(0.0535P)^2^+12.5894P] where P=(Fo^2^+2Fc^2^)/3'
_refine_ls_weighting_scheme calc
_refine_ls_wR_factor_gt 0.1176
_refine_ls_wR_factor_ref 0.1253
_reflns_number_gt 14543
_reflns_number_total 17527
_reflns_threshold_expression I>2\s(I)
_cod_data_source_file xu5839sup1.cif
_cod_data_source_block I
_cod_database_code 2240503
_cod_database_fobs_code 2240503

loop_
_symmetry_equiv_pos_as_xyz
'x, y, z'
'-x, -y, -z'

loop_
_atom_site_type_symbol
_atom_site_label
_atom_site_fract_x
_atom_site_fract_y
_atom_site_fract_z
_atom_site_U_iso_or_equiv
_atom_site_adp_type
_atom_site_calc_flag
_atom_site_occupancy
C C1 0.6368(6) 0.2689(4) 0.4096(3) 0.0126(12) Uani d 1
C C2 0.5367(6) 0.2010(4) 0.4103(3) 0.0170(13) Uani d 1
H H2 0.4851 0.2009 0.3760 0.020 Uiso calc 1
C C3 0.5112(7) 0.1331(4) 0.4609(3) 0.0211(14) Uani d 1
H H3 0.4426 0.0866 0.4606 0.025 Uiso calc 1
C C4 0.5834(7) 0.1320(4) 0.5111(3) 0.0214(14) Uani d 1
H H4 0.5643 0.0858 0.5458 0.026 Uiso calc 1
C C5 0.6856(7) 0.1998(4) 0.5106(3) 0.0182(13) Uani d 1
H H5 0.7381 0.1988 0.5448 0.022 Uiso calc 1
C C6 0.7111(6) 0.2688(4) 0.4603(3) 0.0165(13) Uani d 1
H H6 0.7789 0.3156 0.4606 0.020 Uiso calc 1
C C7 0.8425(6) 0.3987(4) 0.3433(3) 0.0151(13) Uani d 1
C C8 0.9474(6) 0.3335(4) 0.3461(3) 0.0142(12) Uani d 1
H H8 0.9233 0.2699 0.3549 0.017 Uiso calc 1
C C9 1.0872(6) 0.3605(4) 0.3363(3) 0.0164(13) Uani d 1
H H9 1.1584 0.3154 0.3383 0.020 Uiso calc 1
C C10 1.1232(6) 0.4530(4) 0.3234(3) 0.0189(14) Uani d 1
H H10 1.2189 0.4715 0.3158 0.023 Uiso calc 1
C C11 1.0188(7) 0.5186(4) 0.3217(3) 0.0218(15) Uani d 1
H H11 1.0436 0.5821 0.3138 0.026 Uiso calc 1
C C12 0.8791(7) 0.4924(4) 0.3314(3) 0.0170(13) Uani d 1
H H12 0.8082 0.5376 0.3300 0.020 Uiso calc 1
C C13 0.5496(6) 0.4520(4) 0.3611(3) 0.0123(12) Uani d 1
C C14 0.4866(7) 0.4509(4) 0.4183(3) 0.0201(14) Uani d 1
H H14 0.5010 0.4007 0.4498 0.024 Uiso calc 1
C C15 0.4018(6) 0.5239(4) 0.4295(3) 0.0214(14) Uani d 1
H H15 0.3575 0.5231 0.4686 0.026 Uiso calc 1
C C16 0.3821(7) 0.5969(4) 0.3842(3) 0.0209(14) Uani d 1
H H16 0.3252 0.6466 0.3924 0.025 Uiso calc 1
C C17 0.4437(6) 0.5991(4) 0.3269(3) 0.0178(13) Uani d 1
H H17 0.4288 0.6496 0.2956 0.021 Uiso calc 1
C C18 0.5283(7) 0.5260(4) 0.3153(3) 0.0148(13) Uani d 1
H H18 0.5715 0.5269 0.2760 0.018 Uiso calc 1
C C19 0.5986(6) 0.5075(4) 0.1554(3) 0.0140(12) Uani d 1
C C20 0.4564(6) 0.5150(4) 0.1688(3) 0.0202(13) Uani d 1
H H20 0.4010 0.4608 0.1821 0.024 Uiso calc 1
C C21 0.3928(7) 0.5998(4) 0.1632(3) 0.0246(14) Uani d 1
H H21 0.2944 0.6041 0.1715 0.030 Uiso calc 1
C C22 0.4749(7) 0.6788(4) 0.1453(3) 0.0233(14) Uani d 1
H H22 0.4330 0.7377 0.1423 0.028 Uiso calc 1
C C23 0.6150(7) 0.6722(4) 0.1322(3) 0.0217(13) Uani d 1
H H23 0.6701 0.7267 0.1199 0.026 Uiso calc 1
C C24 0.6789(6) 0.5872(3) 0.1366(3) 0.0140(11) Uani d 1
H H24 0.7769 0.5835 0.1267 0.017 Uiso calc 1
C C25 0.8566(6) 0.4091(4) 0.1397(3) 0.0144(12) Uani d 1
C C26 0.9058(6) 0.4145(4) 0.0801(3) 0.0167(12) Uani d 1
H H26 0.8408 0.4124 0.0506 0.020 Uiso calc 1
C C27 1.0477(6) 0.4230(4) 0.0626(3) 0.0170(12) Uani d 1
H H27 1.0795 0.4260 0.0215 0.020 Uiso calc 1
C C28 1.1434(6) 0.4271(4) 0.1056(3) 0.0218(13) Uani d 1
H H28 1.2410 0.4325 0.0940 0.026 Uiso calc 1
C C29 1.0952(6) 0.4232(4) 0.1657(3) 0.0199(13) Uani d 1
H H29 1.1599 0.4273 0.1951 0.024 Uiso calc 1
C C30 0.9531(7) 0.4133(4) 0.1826(3) 0.0203(14) Uani d 1
H H30 0.9210 0.4093 0.2238 0.024 Uiso calc 1
C C31 0.5948(6) 0.3398(4) 0.1085(3) 0.0135(11) Uani d 1
C C32 0.5816(6) 0.2438(4) 0.1186(3) 0.0162(12) Uani d 1
H H32 0.6138 0.2078 0.1540 0.019 Uiso calc 1
C C33 0.5207(6) 0.2017(4) 0.0762(3) 0.0201(13) Uani d 1
H H33 0.5117 0.1365 0.0827 0.024 Uiso calc 1
C C34 0.4735(6) 0.2541(4) 0.0249(3) 0.0227(13) Uani d 1
H H34 0.4313 0.2252 -0.0037 0.027 Uiso calc 1
C C35 0.4878(7) 0.3488(4) 0.0153(3) 0.0276(15) Uani d 1
H H35 0.4565 0.3850 -0.0202 0.033 Uiso calc 1
C C36 0.5474(7) 0.3911(4) 0.0574(3) 0.0217(13) Uani d 1
H H36 0.5557 0.4563 0.0508 0.026 Uiso calc 1
C C37 0.8919(6) 0.7704(4) 0.4118(3) 0.0147(12) Uani d 1
C C38 0.9933(7) 0.7021(4) 0.4114(3) 0.0169(13) Uani d 1
H H38 1.0563 0.7026 0.3768 0.020 Uiso calc 1
C C39 1.0014(7) 0.6332(4) 0.4620(3) 0.0217(14) Uani d 1
H H39 1.0704 0.5868 0.4622 0.026 Uiso calc 1
C C40 0.9087(7) 0.6330(4) 0.5117(3) 0.0197(14) Uani d 1
H H40 0.9133 0.5857 0.5460 0.024 Uiso calc 1
C C41 0.8091(7) 0.7010(4) 0.5121(3) 0.0232(15) Uani d 1
H H41 0.7464 0.7007 0.5468 0.028 Uiso calc 1
C C42 0.8011(6) 0.7692(4) 0.4622(3) 0.0178(13) Uani d 1
H H42 0.7324 0.8157 0.4625 0.021 Uiso calc 1
C C43 0.7131(6) 0.9001(4) 0.3442(3) 0.0106(11) Uani d 1
C C44 0.6065(7) 0.8334(4) 0.3476(3) 0.0163(13) Uani d 1
H H44 0.6275 0.7698 0.3573 0.020 Uiso calc 1
C C45 0.4721(6) 0.8606(4) 0.3369(3) 0.0158(13) Uani d 1
H H45 0.4002 0.8153 0.3395 0.019 Uiso calc 1
C C46 0.4393(7) 0.9533(4) 0.3223(3) 0.0200(14) Uani d 1
H H46 0.3461 0.9711 0.3141 0.024 Uiso calc 1
C C47 0.5421(6) 1.0187(4) 0.3198(3) 0.0206(14) Uani d 1
H H47 0.5200 1.0821 0.3103 0.025 Uiso calc 1
C C48 0.6786(7) 0.9925(4) 0.3311(3) 0.0155(13) Uani d 1
H H48 0.7490 1.0383 0.3299 0.019 Uiso calc 1
C C49 0.9967(6) 0.9528(4) 0.3630(3) 0.0140(12) Uani d 1
C C50 1.0347(7) 1.0279(4) 0.3177(3) 0.0171(13) Uani d 1
H H50 1.0064 1.0292 0.2781 0.021 Uiso calc 1
C C51 1.1122(6) 1.0997(4) 0.3295(3) 0.0188(13) Uani d 1
H H51 1.1342 1.1514 0.2986 0.023 Uiso calc 1
C C52 1.1586(6) 1.0971(4) 0.3865(3) 0.0184(13) Uani d 1
H H52 1.2144 1.1460 0.3946 0.022 Uiso calc 1
C C53 1.1226(7) 1.0224(4) 0.4316(3) 0.0218(14) Uani d 1
H H53 1.1527 1.0209 0.4709 0.026 Uiso calc 1
C C54 1.0439(6) 0.9501(4) 0.4201(3) 0.0158(13) Uani d 1
H H54 1.0218 0.8986 0.4511 0.019 Uiso calc 1
C C55 0.7747(5) 0.9123(4) 0.1395(3) 0.0119(11) Uani d 1
C C56 0.6601(6) 0.9147(4) 0.1809(3) 0.0147(12) Uani d 1
H H56 0.6735 0.9084 0.2226 0.018 Uiso calc 1
C C57 0.5278(7) 0.9263(4) 0.1613(3) 0.0254(15) Uani d 1
H H57 0.4499 0.9276 0.1898 0.031 Uiso calc 1
C C58 0.5064(6) 0.9362(4) 0.1014(3) 0.0208(13) Uani d 1
H H58 0.4141 0.9444 0.0885 0.025 Uiso calc 1
C C59 0.6189(6) 0.9342(4) 0.0596(3) 0.0206(13) Uani d 1
H H59 0.6040 0.9407 0.0180 0.025 Uiso calc 1
C C60 0.7534(6) 0.9228(4) 0.0784(3) 0.0148(12) Uani d 1
H H60 0.8310 0.9222 0.0497 0.018 Uiso calc 1
C C61 1.0405(6) 0.8386(4) 0.1112(3) 0.0142(11) Uani d 1
C C62 1.0293(6) 0.7432(4) 0.1160(3) 0.0185(12) Uani d 1
H H62 0.9773 0.7081 0.1498 0.022 Uiso calc 1
C C63 1.0929(7) 0.6993(4) 0.0722(3) 0.0242(14) Uani d 1
H H63 1.0822 0.6346 0.0755 0.029 Uiso calc 1
C C64 1.1720(7) 0.7492(4) 0.0238(3) 0.0253(14) Uani d 1
H H64 1.2165 0.7188 -0.0060 0.030 Uiso calc 1
C C65 1.1863(6) 0.8440(4) 0.0187(3) 0.0210(13) Uani d 1
H H65 1.2414 0.8783 -0.0145 0.025 Uiso calc 1
C C66 1.1208(6) 0.8884(4) 0.0617(3) 0.0180(12) Uani d 1
H H66 1.1302 0.9533 0.0577 0.022 Uiso calc 1
C C67 1.0306(6) 1.0063(4) 0.1571(2) 0.0109(11) Uani d 1
C C68 0.9670(7) 1.0857(4) 0.1310(3) 0.0241(14) Uani d 1
H H68 0.8750 1.0826 0.1182 0.029 Uiso calc 1
C C69 1.0363(7) 1.1706(4) 0.1233(3) 0.0318(16) Uani d 1
H H69 0.9930 1.2248 0.1041 0.038 Uiso calc 1
C C70 1.1680(7) 1.1754(4) 0.1440(3) 0.0232(14) Uani d 1
H H70 1.2152 1.2331 0.1393 0.028 Uiso calc 1
C C71 1.2305(6) 1.0970(4) 0.1711(3) 0.0212(13) Uani d 1
H H71 1.3206 1.1007 0.1857 0.025 Uiso calc 1
C C72 1.1639(6) 1.0126(4) 0.1774(3) 0.0160(12) Uani d 1
H H72 1.2090 0.9585 0.1958 0.019 Uiso calc 1
Br Br1 0.38942(6) 0.27817(4) 0.25911(3) 0.01690(14) Uani d 1
Br Br2 1.19526(6) 0.77398(4) 0.26025(3) 0.01775(14) Uani d 1
N N1 0.7649(5) 0.2230(3) 0.2556(2) 0.0154(10) Uani d 1
N N2 0.8214(5) 0.7256(3) 0.2586(2) 0.0164(11) Uani d 1
Ni Ni1 0.63731(7) 0.30337(5) 0.25759(3) 0.01108(16) Uani d 1
Ni Ni2 0.94837(7) 0.80352(5) 0.25946(3) 0.01098(16) Uani d 1
O O1 0.8806(5) 0.2047(3) 0.2489(2) 0.0320(12) Uani d 1
O O2 0.7053(5) 0.7066(3) 0.2545(2) 0.0282(11) Uani d 1
P P1 0.66202(17) 0.35864(10) 0.34305(7) 0.0110(3) Uani d 1
P P2 0.67266(15) 0.39238(10) 0.16627(7) 0.0101(3) Uani d 1
P P3 0.89261(17) 0.86003(10) 0.34469(7) 0.0110(3) Uani d 1
P P4 0.94851(15) 0.89306(10) 0.16829(7) 0.0114(3) Uani d 1

loop_
_atom_site_aniso_label
_atom_site_aniso_U_11
_atom_site_aniso_U_22
_atom_site_aniso_U_33
_atom_site_aniso_U_12
_atom_site_aniso_U_13
_atom_site_aniso_U_23
C1 0.015(3) 0.013(3) 0.010(3) 0.005(2) -0.003(2) 0.000(2)
C2 0.015(3) 0.021(3) 0.016(3) -0.002(2) 0.001(3) -0.007(3)
C3 0.026(4) 0.019(3) 0.018(3) -0.002(3) 0.007(3) -0.004(3)
C4 0.027(4) 0.016(3) 0.018(3) 0.004(3) 0.006(3) 0.002(3)
C5 0.023(3) 0.023(3) 0.008(3) 0.003(3) -0.003(3) 0.000(3)
C6 0.014(3) 0.014(3) 0.021(3) 0.002(2) -0.001(3) -0.004(3)
C7 0.014(3) 0.020(3) 0.013(3) -0.001(2) -0.001(2) -0.006(3)
C8 0.013(3) 0.015(3) 0.015(3) 0.001(2) 0.002(3) -0.006(2)
C9 0.006(3) 0.025(3) 0.018(3) 0.004(2) 0.001(3) -0.006(3)
C10 0.008(3) 0.030(3) 0.019(3) -0.010(3) 0.001(3) -0.007(3)
C11 0.024(4) 0.017(3) 0.024(4) -0.007(3) 0.001(3) -0.003(3)
C12 0.012(3) 0.018(3) 0.022(4) -0.003(3) 0.000(3) -0.008(3)
C13 0.007(3) 0.015(3) 0.015(3) -0.003(2) 0.005(2) -0.006(2)
C14 0.024(3) 0.018(3) 0.017(3) 0.000(3) -0.001(3) 0.001(3)
C15 0.016(3) 0.026(3) 0.022(4) 0.002(3) 0.006(3) -0.006(3)
C16 0.020(3) 0.015(3) 0.029(4) 0.002(2) -0.001(3) -0.007(3)
C17 0.013(3) 0.016(3) 0.024(3) 0.002(2) -0.001(3) -0.002(3)
C18 0.014(3) 0.017(3) 0.011(3) -0.002(3) 0.002(3) 0.001(2)
C19 0.018(3) 0.013(3) 0.013(3) 0.004(2) -0.006(2) -0.003(2)
C20 0.020(3) 0.018(3) 0.022(3) -0.003(2) -0.003(3) -0.001(2)
C21 0.024(3) 0.027(3) 0.023(3) 0.012(3) -0.005(3) -0.003(3)
C22 0.037(4) 0.014(3) 0.022(3) 0.012(2) -0.013(3) -0.007(2)
C23 0.032(3) 0.011(3) 0.024(3) -0.001(2) -0.011(3) -0.003(2)
C24 0.015(3) 0.011(3) 0.017(3) -0.002(2) -0.007(2) -0.005(2)
C25 0.019(3) 0.010(3) 0.014(3) -0.004(2) -0.002(2) 0.000(2)
C26 0.021(3) 0.011(3) 0.018(3) 0.000(2) -0.006(2) -0.001(2)
C27 0.017(3) 0.016(3) 0.017(3) -0.002(2) 0.004(2) -0.003(2)
C28 0.010(3) 0.026(3) 0.029(4) 0.002(2) 0.002(3) -0.005(3)
C29 0.006(3) 0.034(4) 0.017(3) -0.002(2) 0.000(2) 0.001(3)
C30 0.025(3) 0.021(3) 0.014(3) -0.004(3) 0.000(3) -0.002(3)
C31 0.012(3) 0.016(3) 0.014(3) -0.006(2) 0.002(2) -0.008(2)
C32 0.021(3) 0.013(3) 0.013(3) 0.000(2) 0.003(2) -0.002(2)
C33 0.030(3) 0.013(3) 0.018(3) -0.006(2) 0.004(2) -0.007(2)
C34 0.027(3) 0.021(3) 0.023(3) -0.003(2) -0.003(3) -0.011(3)
C35 0.039(4) 0.019(3) 0.027(3) 0.009(3) -0.016(3) -0.004(3)
C36 0.035(4) 0.012(3) 0.019(3) 0.004(2) -0.011(3) -0.002(2)
C37 0.017(3) 0.012(3) 0.017(3) -0.002(2) -0.011(3) -0.003(2)
C38 0.024(3) 0.015(3) 0.011(3) -0.001(2) -0.002(3) 0.000(2)
C39 0.028(4) 0.013(3) 0.023(4) 0.007(3) -0.002(3) -0.003(3)
C40 0.033(4) 0.015(3) 0.010(3) -0.005(3) -0.003(3) 0.001(2)
C41 0.028(4) 0.022(3) 0.020(4) -0.001(3) 0.002(3) -0.007(3)
C42 0.020(3) 0.018(3) 0.015(3) 0.002(2) 0.000(3) -0.004(3)
C43 0.010(3) 0.012(3) 0.009(3) 0.002(2) 0.000(2) -0.002(2)
C44 0.014(3) 0.021(3) 0.012(3) -0.002(2) 0.004(3) -0.002(3)
C45 0.018(3) 0.016(3) 0.014(3) -0.001(2) 0.001(3) -0.007(2)
C46 0.015(3) 0.028(4) 0.017(3) 0.003(3) -0.001(3) -0.006(3)
C47 0.017(3) 0.020(3) 0.026(4) 0.009(3) -0.002(3) -0.007(3)
C48 0.015(3) 0.018(3) 0.013(3) -0.004(3) 0.000(3) -0.001(3)
C49 0.010(3) 0.013(3) 0.018(3) -0.003(2) 0.000(3) -0.002(2)
C50 0.018(3) 0.019(3) 0.016(3) 0.001(3) -0.004(3) -0.006(3)
C51 0.014(3) 0.016(3) 0.025(4) 0.001(2) 0.002(3) 0.001(3)
C52 0.011(3) 0.020(3) 0.026(4) -0.004(2) -0.004(3) -0.008(3)
C53 0.026(4) 0.024(3) 0.019(3) 0.000(3) -0.005(3) -0.009(3)
C54 0.016(3) 0.016(3) 0.016(3) -0.005(2) -0.003(3) -0.003(3)
C55 0.006(2) 0.011(3) 0.019(3) -0.0013(19) -0.002(2) -0.004(2)
C56 0.004(3) 0.026(3) 0.013(3) 0.003(2) -0.002(2) 0.000(2)
C57 0.019(3) 0.029(3) 0.026(4) 0.003(3) 0.002(3) -0.002(3)
C58 0.016(3) 0.012(3) 0.033(4) 0.001(2) -0.012(3) 0.003(2)
C59 0.023(3) 0.016(3) 0.024(3) -0.002(2) -0.010(3) -0.004(2)
C60 0.014(3) 0.014(3) 0.015(3) 0.002(2) -0.002(2) -0.001(2)
C61 0.011(3) 0.017(3) 0.014(3) -0.002(2) -0.003(2) 0.001(2)
C62 0.020(3) 0.018(3) 0.017(3) -0.003(2) 0.003(2) -0.005(2)
C63 0.029(3) 0.018(3) 0.029(3) 0.003(2) -0.004(3) -0.011(3)
C64 0.026(3) 0.026(3) 0.027(4) 0.000(3) 0.006(3) -0.015(3)
C65 0.024(3) 0.023(3) 0.017(3) -0.002(2) 0.006(3) -0.007(2)
C66 0.015(3) 0.016(3) 0.023(3) 0.000(2) 0.003(2) -0.005(2)
C67 0.011(3) 0.011(2) 0.011(3) 0.002(2) 0.003(2) -0.004(2)
C68 0.018(3) 0.020(3) 0.036(4) 0.005(2) -0.007(3) -0.006(3)
C69 0.034(4) 0.015(3) 0.045(4) 0.004(3) -0.007(3) -0.001(3)
C70 0.023(3) 0.015(3) 0.031(4) -0.008(2) 0.004(3) -0.003(3)
C71 0.015(3) 0.025(3) 0.024(3) -0.007(2) 0.002(3) -0.005(3)
C72 0.009(3) 0.016(3) 0.022(3) -0.003(2) 0.001(2) 0.000(2)
Br1 0.0096(3) 0.0202(3) 0.0202(3) -0.0030(2) 0.0005(3) -0.0024(3)
Br2 0.0113(3) 0.0204(3) 0.0206(3) 0.0026(2) -0.0021(3) -0.0008(3)
N1 0.015(3) 0.019(3) 0.013(3) 0.004(2) -0.003(2) -0.005(2)
N2 0.015(3) 0.022(3) 0.013(3) 0.000(2) -0.004(2) -0.004(2)
Ni1 0.0099(4) 0.0111(3) 0.0119(4) 0.0003(3) -0.0001(3) -0.0016(3)
Ni2 0.0105(4) 0.0106(3) 0.0118(4) 0.0008(3) -0.0007(3) -0.0017(3)
O1 0.021(3) 0.035(3) 0.039(3) 0.017(2) -0.001(2) -0.004(2)
O2 0.024(3) 0.031(3) 0.030(3) -0.011(2) 0.002(2) -0.008(2)
P1 0.0090(7) 0.0102(7) 0.0131(8) -0.0001(6) 0.0004(7) -0.0011(6)
P2 0.0072(7) 0.0112(7) 0.0116(7) -0.0004(5) -0.0004(6) -0.0012(6)
P3 0.0098(7) 0.0116(7) 0.0117(8) 0.0008(6) -0.0010(6) -0.0026(6)
P4 0.0100(7) 0.0121(7) 0.0116(7) 0.0007(5) 0.0006(6) -0.0017(6)

loop_
_atom_type_symbol
_atom_type_description
_atom_type_scat_dispersion_real
_atom_type_scat_dispersion_imag
_atom_type_scat_source
C C 0.0033 0.0016 'International Tables Vol C Tables 4.2.6.8 and 6.1.1.4'
H H 0.0000 0.0000 'International Tables Vol C Tables 4.2.6.8 and 6.1.1.4'
Br Br -0.2901 2.4595 'International Tables Vol C Tables 4.2.6.8 and 6.1.1.4'
N N 0.0061 0.0033 'International Tables Vol C Tables 4.2.6.8 and 6.1.1.4'
Ni Ni 0.3393 1.1124 'International Tables Vol C Tables 4.2.6.8 and 6.1.1.4'
O O 0.0106 0.0060 'International Tables Vol C Tables 4.2.6.8 and 6.1.1.4'
P P 0.1023 0.0942 'International Tables Vol C Tables 4.2.6.8 and 6.1.1.4'

loop_
_geom_angle_atom_site_label_1
_geom_angle_atom_site_label_2
_geom_angle_atom_site_label_3
_geom_angle
C2 C1 C6 119.3(6)
C2 C1 P1 118.6(5)
C6 C1 P1 122.0(4)
C1 C2 C3 120.4(6)
C1 C2 H2 119.8
C3 C2 H2 119.8
C4 C3 C2 120.9(6)
C4 C3 H3 119.5
C2 C3 H3 119.5
C3 C4 C5 119.0(6)
C3 C4 H4 120.5
C5 C4 H4 120.5
C6 C5 C4 120.5(6)
C6 C5 H5 119.8
C4 C5 H5 119.8
C5 C6 C1 119.8(6)
C5 C6 H6 120.1
C1 C6 H6 120.1
C8 C7 C12 119.4(6)
C8 C7 P1 117.7(4)
C12 C7 P1 122.2(5)
C9 C8 C7 120.4(6)
C9 C8 H8 119.8
C7 C8 H8 119.8
C10 C9 C8 120.2(6)
C10 C9 H9 119.9
C8 C9 H9 119.9
C9 C10 C11 119.7(5)
C9 C10 H10 120.2
C11 C10 H10 120.2
C12 C11 C10 120.6(6)
C12 C11 H11 119.7
C10 C11 H11 119.7
C11 C12 C7 119.7(6)
C11 C12 H12 120.1
C7 C12 H12 120.1
C14 C13 C18 119.8(5)
C14 C13 P1 122.2(5)
C18 C13 P1 118.1(5)
C13 C14 C15 119.7(6)
C13 C14 H14 120.2
C15 C14 H14 120.2
C16 C15 C14 120.2(6)
C16 C15 H15 119.9
C14 C15 H15 119.9
C15 C16 C17 120.9(6)
C15 C16 H16 119.5
C17 C16 H16 119.5
C16 C17 C18 119.2(6)
C16 C17 H17 120.4
C18 C17 H17 120.4
C13 C18 C17 120.3(6)
C13 C18 H18 119.9
C17 C18 H18 119.9
C20 C19 C24 119.0(5)
C20 C19 P2 117.8(5)
C24 C19 P2 123.2(4)
C19 C20 C21 121.3(6)
C19 C20 H20 119.4
C21 C20 H20 119.4
C20 C21 C22 119.0(6)
C20 C21 H21 120.5
C22 C21 H21 120.5
C23 C22 C21 120.1(5)
C23 C22 H22 119.9
C21 C22 H22 119.9
C22 C23 C24 121.1(6)
C22 C23 H23 119.4
C24 C23 H23 119.4
C23 C24 C19 119.4(5)
C23 C24 H24 120.3
C19 C24 H24 120.3
C26 C25 C30 118.7(6)
C26 C25 P2 123.7(5)
C30 C25 P2 117.6(5)
C25 C26 C27 121.5(6)
C25 C26 H26 119.3
C27 C26 H26 119.3
C26 C27 C28 119.6(6)
C26 C27 H27 120.2
C28 C27 H27 120.2
C27 C28 C29 119.6(5)
C27 C28 H28 120.2
C29 C28 H28 120.2
C30 C29 C28 120.0(6)
C30 C29 H29 120.0
C28 C29 H29 120.0
C29 C30 C25 120.6(6)
C29 C30 H30 119.7
C25 C30 H30 119.7
C36 C31 C32 119.8(5)
C36 C31 P2 122.4(4)
C32 C31 P2 117.8(4)
C33 C32 C31 119.4(5)
C33 C32 H32 120.3
C31 C32 H32 120.3
C34 C33 C32 120.3(5)
C34 C33 H33 119.9
C32 C33 H33 119.9
C33 C34 C35 119.9(6)
C33 C34 H34 120.1
C35 C34 H34 120.1
C34 C35 C36 120.1(6)
C34 C35 H35 119.9
C36 C35 H35 119.9
C31 C36 C35 120.6(5)
C31 C36 H36 119.7
C35 C36 H36 119.7
C42 C37 C38 119.8(6)
C42 C37 P3 123.5(5)
C38 C37 P3 116.7(5)
C39 C38 C37 119.7(6)
C39 C38 H38 120.2
C37 C38 H38 120.2
C40 C39 C38 119.5(6)
C40 C39 H39 120.2
C38 C39 H39 120.2
C39 C40 C41 120.6(6)
C39 C40 H40 119.7
C41 C40 H40 119.7
C42 C41 C40 119.9(6)
C42 C41 H41 120.0
C40 C41 H41 120.0
C37 C42 C41 120.5(6)
C37 C42 H42 119.8
C41 C42 H42 119.8
C48 C43 C44 118.8(5)
C48 C43 P3 123.1(4)
C44 C43 P3 117.2(4)
C45 C44 C43 119.7(6)
C45 C44 H44 120.2
C43 C44 H44 120.2
C44 C45 C46 121.1(6)
C44 C45 H45 119.5
C46 C45 H45 119.5
C47 C46 C45 119.5(6)
C47 C46 H46 120.2
C45 C46 H46 120.2
C46 C47 C48 120.2(6)
C46 C47 H47 119.9
C48 C47 H47 119.9
C43 C48 C47 120.7(6)
C43 C48 H48 119.7
C47 C48 H48 119.7
C54 C49 C50 118.9(5)
C54 C49 P3 122.3(5)
C50 C49 P3 118.8(5)
C51 C50 C49 120.9(6)
C51 C50 H50 119.6
C49 C50 H50 119.6
C50 C51 C52 120.1(6)
C50 C51 H51 119.9
C52 C51 H51 120.0
C53 C52 C51 119.3(6)
C53 C52 H52 120.3
C51 C52 H52 120.3
C54 C53 C52 120.9(6)
C54 C53 H53 119.6
C52 C53 H53 119.6
C53 C54 C49 119.9(6)
C53 C54 H54 120.0
C49 C54 H54 120.0
C56 C55 C60 119.3(5)
C56 C55 P4 118.2(4)
C60 C55 P4 122.5(4)
C57 C56 C55 120.0(6)
C57 C56 H56 120.0
C55 C56 H56 120.0
C58 C57 C56 120.9(6)
C58 C57 H57 119.6
C56 C57 H57 119.6
C57 C58 C59 120.0(6)
C57 C58 H58 120.0
C59 C58 H58 120.0
C58 C59 C60 120.0(6)
C58 C59 H59 120.0
C60 C59 H59 120.0
C59 C60 C55 119.8(6)
C59 C60 H60 120.1
C55 C60 H60 120.1
C62 C61 C66 118.4(5)
C62 C61 P4 118.9(4)
C66 C61 P4 122.7(4)
C63 C62 C61 120.8(6)
C63 C62 H62 119.6
C61 C62 H62 119.6
C64 C63 C62 120.2(5)
C64 C63 H63 119.9
C62 C63 H63 119.9
C63 C64 C65 119.9(5)
C63 C64 H64 120.0
C65 C64 H64 120.0
C66 C65 C64 120.2(6)
C66 C65 H65 119.9
C64 C65 H65 119.9
C65 C66 C61 120.5(5)
C65 C66 H66 119.8
C61 C66 H66 119.8
C68 C67 C72 118.8(5)
C68 C67 P4 123.5(4)
C72 C67 P4 117.7(4)
C67 C68 C69 120.7(6)
C67 C68 H68 119.7
C69 C68 H68 119.7
C70 C69 C68 119.6(6)
C70 C69 H69 120.2
C68 C69 H69 120.2
C71 C70 C69 120.0(6)
C71 C70 H70 120.0
C69 C70 H70 120.0
C70 C71 C72 120.6(6)
C70 C71 H71 119.7
C72 C71 H71 119.7
C71 C72 C67 120.3(6)
C71 C72 H72 119.8
C67 C72 H72 119.8
O1 N1 Ni1 150.2(5)
O2 N2 Ni2 151.2(5)
N1 Ni1 P2 102.30(18)
N1 Ni1 P1 105.22(17)
P2 Ni1 P1 121.86(6)
N1 Ni1 Br1 126.70(17)
P2 Ni1 Br1 99.18(5)
P1 Ni1 Br1 103.48(5)
N2 Ni2 P4 103.55(18)
N2 Ni2 P3 104.09(18)
P4 Ni2 P3 121.40(6)
N2 Ni2 Br2 126.09(17)
P4 Ni2 Br2 98.57(5)
P3 Ni2 Br2 104.93(5)
C1 P1 C7 104.7(3)
C1 P1 C13 104.0(3)
C7 P1 C13 106.3(3)
C1 P1 Ni1 111.76(19)
C7 P1 Ni1 109.2(2)
C13 P1 Ni1 119.7(2)
C25 P2 C19 105.2(3)
C25 P2 C31 104.4(3)
C19 P2 C31 103.0(3)
C25 P2 Ni1 113.80(19)
C19 P2 Ni1 118.0(2)
C31 P2 Ni1 111.10(19)
C43 P3 C49 106.1(3)
C43 P3 C37 104.2(3)
C49 P3 C37 104.1(3)
C43 P3 Ni2 109.13(19)
C49 P3 Ni2 120.2(2)
C37 P3 Ni2 111.81(19)
C61 P4 C67 103.5(2)
C61 P4 C55 102.2(3)
C67 P4 C55 105.4(2)
C61 P4 Ni2 111.01(19)
C67 P4 Ni2 118.49(19)
C55 P4 Ni2 114.53(19)

loop_
_geom_bond_atom_site_label_1
_geom_bond_atom_site_label_2
_geom_bond_distance
C1 C2 1.384(8)
C1 C6 1.392(8)
C1 P1 1.820(6)
C2 C3 1.385(9)
C2 H2 0.9500
C3 C4 1.370(9)
C3 H3 0.9500
C4 C5 1.398(9)
C4 H4 0.9500
C5 C6 1.391(8)
C5 H5 0.9500
C6 H6 0.9500
C7 C8 1.387(8)
C7 C12 1.401(8)
C7 P1 1.825(6)
C8 C9 1.385(8)
C8 H8 0.9500
C9 C10 1.382(8)
C9 H9 0.9500
C10 C11 1.388(9)
C10 H10 0.9500
C11 C12 1.381(9)
C11 H11 0.9500
C12 H12 0.9500
C13 C14 1.382(8)
C13 C18 1.391(8)
C13 P1 1.832(6)
C14 C15 1.397(8)
C14 H14 0.9500
C15 C16 1.370(9)
C15 H15 0.9500
C16 C17 1.378(9)
C16 H16 0.9500
C17 C18 1.399(8)
C17 H17 0.9500
C18 H18 0.9500
C19 C20 1.379(8)
C19 C24 1.390(8)
C19 P2 1.823(5)
C20 C21 1.382(8)
C20 H20 0.9500
C21 C22 1.388(9)
C21 H21 0.9500
C22 C23 1.357(9)
C22 H22 0.9500
C23 C24 1.387(8)
C23 H23 0.9500
C24 H24 0.9500
C25 C26 1.381(8)
C25 C30 1.396(8)
C25 P2 1.818(6)
C26 C27 1.384(8)
C26 H26 0.9500
C27 C28 1.392(8)
C27 H27 0.9500
C28 C29 1.394(8)
C28 H28 0.9500
C29 C30 1.384(8)
C29 H29 0.9500
C30 H30 0.9500
C31 C36 1.371(8)
C31 C32 1.399(7)
C31 P2 1.835(5)
C32 C33 1.393(8)
C32 H32 0.9500
C33 C34 1.380(9)
C33 H33 0.9500
C34 C35 1.382(8)
C34 H34 0.9500
C35 C36 1.383(8)
C35 H35 0.9500
C36 H36 0.9500
C37 C42 1.377(8)
C37 C38 1.400(8)
C37 P3 1.826(6)
C38 C39 1.395(8)
C38 H38 0.9500
C39 C40 1.379(9)
C39 H39 0.9500
C40 C41 1.384(9)
C40 H40 0.9500
C41 C42 1.379(9)
C41 H41 0.9500
C42 H42 0.9500
C43 C48 1.388(8)
C43 C44 1.406(8)
C43 P3 1.815(6)
C44 C45 1.371(8)
C44 H44 0.9500
C45 C46 1.391(8)
C45 H45 0.9500
C46 C47 1.370(9)
C46 H46 0.9500
C47 C48 1.389(9)
C47 H47 0.9500
C48 H48 0.9500
C49 C54 1.392(8)
C49 C50 1.397(8)
C49 P3 1.818(6)
C50 C51 1.371(8)
C50 H50 0.9500
C51 C52 1.388(9)
C51 H51 0.9500
C52 C53 1.386(9)
C52 H52 0.9500
C53 C54 1.379(8)
C53 H53 0.9500
C54 H54 0.9500
C55 C56 1.391(7)
C55 C60 1.393(8)
C55 P4 1.832(5)
C56 C57 1.371(8)
C56 H56 0.9500
C57 C58 1.367(9)
C57 H57 0.9500
C58 C59 1.382(9)
C58 H58 0.9500
C59 C60 1.384(8)
C59 H59 0.9500
C60 H60 0.9500
C61 C62 1.397(8)
C61 C66 1.401(8)
C61 P4 1.814(6)
C62 C63 1.382(8)
C62 H62 0.9500
C63 C64 1.380(9)
C63 H63 0.9500
C64 C65 1.390(8)
C64 H64 0.9500
C65 C66 1.381(7)
C65 H65 0.9500
C66 H66 0.9500
C67 C68 1.377(8)
C67 C72 1.395(8)
C67 P4 1.816(5)
C68 C69 1.396(9)
C68 H68 0.9500
C69 C70 1.381(9)
C69 H69 0.9500
C70 C71 1.368(9)
C70 H70 0.9500
C71 C72 1.380(8)
C71 H71 0.9500
C72 H72 0.9500
Br1 Ni1 2.3956(9)
Br2 Ni2 2.4002(9)
N1 O1 1.144(6)
N1 Ni1 1.705(5)
N2 O2 1.159(6)
N2 Ni2 1.678(5)
Ni1 P2 2.2434(16)
Ni1 P1 2.2553(17)
Ni2 P4 2.2412(17)
Ni2 P3 2.2615(16)

loop_
_geom_hbond_atom_site_label_D
_geom_hbond_atom_site_label_H
_geom_hbond_atom_site_label_A
_geom_hbond_site_symmetry_A
_geom_hbond_distance_DH
_geom_hbond_distance_HA
_geom_hbond_distance_DA
_geom_hbond_angle_DHA
C2 H2 Br1 . 0.95 2.90 3.779(7) 155
C9 H9 Br1 1_655 0.95 2.85 3.588(6) 135
C38 H38 Br2 . 0.95 2.88 3.777(7) 157
C45 H45 Br2 1_455 0.95 2.89 3.622(6) 135
C72 H72 Br2 . 0.95 2.85 3.706(6) 150
C18 H18 Cg4 1_555 0.95 2.88 3.681(7) 143
C30 H30 Cg2 1_555 0.95 2.65 3.487(7) 147
C35 H35 Cg4 2_665 0.95 2.90 3.711(7) 145
C56 H56 Cg8 1_555 0.95 2.67 3.523(7) 149
C64 H64 Cg6 2_765 0.95 2.69 3.490(7) 142

loop_
_geom_torsion_atom_site_label_1
_geom_torsion_atom_site_label_2
_geom_torsion_atom_site_label_3
_geom_torsion_atom_site_label_4
_geom_torsion
C6 C1 C2 C3 -0.5(9)
P1 C1 C2 C3 -178.0(5)
C1 C2 C3 C4 0.4(9)
C2 C3 C4 C5 -1.0(9)
C3 C4 C5 C6 1.6(9)
C4 C5 C6 C1 -1.7(9)
C2 C1 C6 C5 1.1(8)
P1 C1 C6 C5 178.5(4)
C12 C7 C8 C9 -1.2(9)
P1 C7 C8 C9 169.0(5)
C7 C8 C9 C10 0.0(10)
C8 C9 C10 C11 1.3(10)
C9 C10 C11 C12 -1.4(10)
C10 C11 C12 C7 0.2(10)
C8 C7 C12 C11 1.1(9)
P1 C7 C12 C11 -168.7(5)
C18 C13 C14 C15 0.3(9)
P1 C13 C14 C15 -179.9(5)
C13 C14 C15 C16 -0.7(9)
C14 C15 C16 C17 0.9(10)
C15 C16 C17 C18 -0.6(9)
C14 C13 C18 C17 0.0(9)
P1 C13 C18 C17 -179.8(5)
C16 C17 C18 C13 0.2(9)
C24 C19 C20 C21 0.6(9)
P2 C19 C20 C21 178.3(5)
C19 C20 C21 C22 -1.7(10)
C20 C21 C22 C23 1.5(9)
C21 C22 C23 C24 -0.2(10)
C22 C23 C24 C19 -0.9(9)
C20 C19 C24 C23 0.7(9)
P2 C19 C24 C23 -176.9(4)
C30 C25 C26 C27 0.7(8)
P2 C25 C26 C27 -176.9(4)
C25 C26 C27 C28 -0.6(8)
C26 C27 C28 C29 -0.4(9)
C27 C28 C29 C30 1.4(9)
C28 C29 C30 C25 -1.4(10)
C26 C25 C30 C29 0.3(9)
P2 C25 C30 C29 178.1(5)
C36 C31 C32 C33 0.2(9)
P2 C31 C32 C33 178.9(4)
C31 C32 C33 C34 -0.2(9)
C32 C33 C34 C35 0.6(9)
C33 C34 C35 C36 -0.9(10)
C32 C31 C36 C35 -0.5(10)
P2 C31 C36 C35 -179.2(5)
C34 C35 C36 C31 0.9(10)
C42 C37 C38 C39 0.0(9)
P3 C37 C38 C39 178.0(5)
C37 C38 C39 C40 0.5(9)
C38 C39 C40 C41 -0.8(10)
C39 C40 C41 C42 0.7(10)
C38 C37 C42 C41 -0.2(9)
P3 C37 C42 C41 -177.9(5)
C40 C41 C42 C37 -0.2(9)
C48 C43 C44 C45 1.3(9)
P3 C43 C44 C45 -168.6(5)
C43 C44 C45 C46 0.4(9)
C44 C45 C46 C47 -1.4(10)
C45 C46 C47 C48 0.7(10)
C44 C43 C48 C47 -1.9(9)
P3 C43 C48 C47 167.3(5)
C46 C47 C48 C43 0.9(10)
C54 C49 C50 C51 -2.7(9)
P3 C49 C50 C51 179.5(5)
C49 C50 C51 C52 2.4(9)
C50 C51 C52 C53 -1.7(9)
C51 C52 C53 C54 1.2(9)
C52 C53 C54 C49 -1.5(9)
C50 C49 C54 C53 2.2(9)
P3 C49 C54 C53 179.9(5)
C60 C55 C56 C57 0.8(9)
P4 C55 C56 C57 -178.2(5)
C55 C56 C57 C58 -0.4(9)
C56 C57 C58 C59 0.2(9)
C57 C58 C59 C60 -0.4(9)
C58 C59 C60 C55 0.7(8)
C56 C55 C60 C59 -0.9(8)
P4 C55 C60 C59 178.0(4)
C66 C61 C62 C63 -1.7(9)
P4 C61 C62 C63 177.4(5)
C61 C62 C63 C64 1.8(10)
C62 C63 C64 C65 -0.7(10)
C63 C64 C65 C66 -0.5(10)
C64 C65 C66 C61 0.7(9)
C62 C61 C66 C65 0.4(9)
P4 C61 C66 C65 -178.6(5)
C72 C67 C68 C69 2.1(9)
P4 C67 C68 C69 -179.6(5)
C67 C68 C69 C70 -2.2(10)
C68 C69 C70 C71 0.7(10)
C69 C70 C71 C72 0.9(10)
C70 C71 C72 C67 -1.0(9)
C68 C67 C72 C71 -0.5(9)
P4 C67 C72 C71 -178.9(5)
O1 N1 Ni1 P2 55.9(10)
O1 N1 Ni1 P1 -72.4(10)
O1 N1 Ni1 Br1 167.4(9)
O2 N2 Ni2 P4 -60.5(10)
O2 N2 Ni2 P3 67.3(10)
O2 N2 Ni2 Br2 -171.9(9)
C2 C1 P1 C7 -154.5(5)
C6 C1 P1 C7 28.0(5)
C2 C1 P1 C13 94.1(5)
C6 C1 P1 C13 -83.4(5)
C2 C1 P1 Ni1 -36.4(5)
C6 C1 P1 Ni1 146.1(4)
C8 C7 P1 C1 54.2(5)
C12 C7 P1 C1 -135.9(5)
C8 C7 P1 C13 163.9(5)
C12 C7 P1 C13 -26.2(6)
C8 C7 P1 Ni1 -65.6(5)
C12 C7 P1 Ni1 104.3(5)
C14 C13 P1 C1 10.0(6)
C18 C13 P1 C1 -170.2(5)
C14 C13 P1 C7 -100.2(5)
C18 C13 P1 C7 79.6(5)
C14 C13 P1 Ni1 135.6(5)
C18 C13 P1 Ni1 -44.6(5)
C26 C25 P2 C19 -85.7(5)
C30 C25 P2 C19 96.6(5)
C26 C25 P2 C31 22.4(6)
C30 C25 P2 C31 -155.3(4)
C26 C25 P2 Ni1 143.6(4)
C30 C25 P2 Ni1 -34.0(5)
C20 C19 P2 C25 176.3(5)
C24 C19 P2 C25 -6.0(6)
C20 C19 P2 C31 67.2(5)
C24 C19 P2 C31 -115.1(5)
C20 C19 P2 Ni1 -55.5(5)
C24 C19 P2 Ni1 122.1(5)
C36 C31 P2 C25 -85.6(5)
C32 C31 P2 C25 95.7(5)
C36 C31 P2 C19 24.1(6)
C32 C31 P2 C19 -154.5(5)
C36 C31 P2 Ni1 151.4(5)
C32 C31 P2 Ni1 -27.3(5)
C48 C43 P3 C49 27.6(6)
C44 C43 P3 C49 -163.0(5)
C48 C43 P3 C37 137.1(5)
C44 C43 P3 C37 -53.5(5)
C48 C43 P3 Ni2 -103.3(5)
C44 C43 P3 Ni2 66.1(5)
C54 C49 P3 C43 103.1(5)
C50 C49 P3 C43 -79.2(5)
C54 C49 P3 C37 -6.6(6)
C50 C49 P3 C37 171.2(5)
C54 C49 P3 Ni2 -132.7(5)
C50 C49 P3 Ni2 45.0(6)
C42 C37 P3 C43 -28.2(6)
C38 C37 P3 C43 154.0(4)
C42 C37 P3 C49 82.8(5)
C38 C37 P3 C49 -95.0(5)
C42 C37 P3 Ni2 -145.9(4)
C38 C37 P3 Ni2 36.3(5)
C62 C61 P4 C67 164.1(5)
C66 C61 P4 C67 -16.9(6)
C62 C61 P4 C55 -86.5(5)
C66 C61 P4 C55 92.4(5)
C62 C61 P4 Ni2 36.0(5)
C66 C61 P4 Ni2 -145.0(4)
C68 C67 P4 C61 106.1(5)
C72 C67 P4 C61 -75.6(5)
C68 C67 P4 C55 -0.8(6)
C72 C67 P4 C55 177.5(4)
C68 C67 P4 Ni2 -130.6(5)
C72 C67 P4 Ni2 47.7(5)
C56 C55 P4 C61 152.2(4)
C60 C55 P4 C61 -26.7(5)
C56 C55 P4 C67 -99.9(5)
C60 C55 P4 C67 81.2(5)
C56 C55 P4 Ni2 32.1(5)
C60 C55 P4 Ni2 -146.8(4)
